data_7115311
loop_
_publ_author_name
'John J. Kiernicki'
'Phillip E. Fanwick'
'Suzanne C. Bart'

_publ_section_title
;
 Utility of a redox-active pyridine(diimine) chelate in facilitating two
 electron oxidative addition chemistry at uranium
;
_journal_name_full Chem.Commun.
_journal_page_first 8189
_journal_paper_doi 10.1039/C4cc03355H
_journal_volume 50
_journal_year 2014
_chemical_formula_moiety 'C41 H46 Cl2 N3 U1,C4 H10 O1'
_chemical_formula_sum 'C45 H56 Cl2 N3 O U'
_chemical_formula_weight 963.85
_chemical_name_systematic
;
 ?
;
_space_group_crystal_system monoclinic
_space_group_IT_number 14
_space_group_name_Hall '-P 2ybc'
_space_group_name_H-M_alt 'P 1 21/c 1'
_symmetry_space_group_name_Hall '-P 2ybc'
_symmetry_space_group_name_H-M 'P 1 21/c 1'
_atom_sites_solution_hydrogens geom
_atom_sites_solution_secondary difmap
_audit_creation_method SHELXL-2013
_cell_angle_alpha 90
_cell_angle_beta 92.7080(10)
_cell_angle_gamma 90
_cell_formula_units_Z 4
_cell_length_a 8.22010(10)
_cell_length_b 24.8482(5)
_cell_length_c 20.3997(5)
_cell_measurement_reflns_used 36296
_cell_measurement_temperature 298(2)
_cell_measurement_theta_max 28.293
_cell_measurement_theta_min 1.292
_cell_volume 4162.08(14)
_computing_cell_refinement 'HKL2000 (Otwinowski & Minor, 1997)'
_computing_data_collection 'Nonius Collect (Nonius, 1998)'
_computing_data_reduction 'HKL2000 (Otwinowski & Minor, 1997)'
_computing_publication_material 'local programs'
_computing_structure_refinement 'SHELXL-2013 (Sheldrick, 2013)'
_diffrn_ambient_temperature 298(2)
_diffrn_measured_fraction_theta_full 1.000
_diffrn_measured_fraction_theta_max 0.986
_diffrn_measurement_device_type 'Nonius KappaCCD'
_diffrn_measurement_method '\w and \f'
_diffrn_radiation_type MoK\a
_diffrn_radiation_wavelength 0.71073
_diffrn_reflns_av_R_equivalents 0.046
_diffrn_reflns_av_unetI/netI 0.0908
_diffrn_reflns_Laue_measured_fraction_max 0.986
_diffrn_reflns_limit_h_max 10
_diffrn_reflns_limit_h_min 0
_diffrn_reflns_limit_k_max 32
_diffrn_reflns_limit_k_min 0
_diffrn_reflns_limit_l_max 27
_diffrn_reflns_limit_l_min -27
_diffrn_reflns_number 36296
_diffrn_reflns_point_group_measured_fraction_full 1.000
_diffrn_reflns_point_group_measured_fraction_max 0.986
_diffrn_reflns_theta_full 25.242
_diffrn_reflns_theta_max 28.293
_diffrn_reflns_theta_min 1.292
_diffrn_source 'fine focus tube'
_exptl_absorpt_coefficient_mu 4.065
_exptl_absorpt_correction_T_max 0.850
_exptl_absorpt_correction_T_min 0.138
_exptl_absorpt_correction_type multi-scan
_exptl_absorpt_process_details 'SCALEPACK (Otwinowski & Minor, 1997)'
_exptl_crystal_colour brown
_exptl_crystal_density_diffrn 1.538
_exptl_crystal_description plate
_exptl_crystal_F_000 1924
_exptl_crystal_size_max 0.200
_exptl_crystal_size_mid 0.200
_exptl_crystal_size_min 0.040
_refine_diff_density_max 1.757
_refine_diff_density_min -1.594
_refine_diff_density_rms 0.162
_refine_ls_extinction_method none
_refine_ls_goodness_of_fit_ref 0.959
_refine_ls_hydrogen_treatment constr
_refine_ls_matrix_type full
_refine_ls_number_parameters 481
_refine_ls_number_reflns 10180
_refine_ls_number_restraints 0
_refine_ls_restrained_S_all 0.959
_refine_ls_R_factor_all 0.0814
_refine_ls_R_factor_gt 0.0383
_refine_ls_shift/su_max 0.002
_refine_ls_shift/su_mean 0.000
_refine_ls_structure_factor_coef Fsqd
_refine_ls_weighting_details 'w=1/[\s^2^(Fo^2^)+(0.0480P)^2^] where P=(Fo^2^+2Fc^2^)/3'
_refine_ls_weighting_scheme calc
_refine_ls_wR_factor_gt 0.0829
_refine_ls_wR_factor_ref 0.0990
_reflns_Friedel_coverage 0.000
_reflns_number_gt 6451
_reflns_number_total 10180
_reflns_threshold_expression 'I > 2\s(I)'
_cod_data_source_file c4cc03355h2.cif
_cod_data_source_block JK5151
_cod_database_code 7115311
_shelx_space_group_comment
;
The symmetry employed for this shelxl refinement is uniquely defined
by the following loop, which should always be used as a source of
symmetry information in preference to the above space-group names.
They are only intended as comments.
;
_shelxl_version_number 2013-4

loop_
_space_group_symop_operation_xyz
'x, y, z'
'-x, y+1/2, -z+1/2'
'-x, -y, -z'
'x, -y-1/2, z-1/2'

loop_
_atom_site_label
_atom_site_type_symbol
_atom_site_fract_x
_atom_site_fract_y
_atom_site_fract_z
_atom_site_U_iso_or_equiv
_atom_site_adp_type
_atom_site_occupancy
_atom_site_site_symmetry_order
_atom_site_calc_flag
_atom_site_refinement_flags_posn
_atom_site_refinement_flags_adp
U1 U 0.35788(2) 0.13532(2) 0.34667(2) 0.02686(7) Uani 1 1 d . .
Cl1 Cl 0.19600(12) 0.03995(5) 0.36022(6) 0.0272(3) Uani 1 1 d . .
Cl2 Cl 0.60150(14) 0.20358(6) 0.35623(6) 0.0348(3) Uani 1 1 d . .
O1 O 0.9074(5) 0.4341(2) 0.4024(2) 0.0576(12) Uani 1 1 d . .
N1 N 0.5385(4) 0.08038(17) 0.27788(19) 0.0277(10) Uani 1 1 d . .
N2 N 0.5513(4) 0.08145(17) 0.40945(19) 0.0259(9) Uani 1 1 d . .
N3 N 0.3431(4) 0.14578(16) 0.46515(19) 0.0254(10) Uani 1 1 d . .
C1 C 0.7811(6) 0.0234(3) 0.2698(3) 0.0441(15) Uani 1 1 d . .
H1A H 0.7558 -0.0143 0.2699 0.066 Uiso 1 1 calc R U
H1B H 0.8877 0.0290 0.2899 0.066 Uiso 1 1 calc R U
H1C H 0.7786 0.0364 0.2254 0.066 Uiso 1 1 calc R U
C2 C 0.6591(6) 0.0532(2) 0.3072(2) 0.0296(12) Uani 1 1 d . .
C3 C 0.6658(5) 0.0516(2) 0.3782(2) 0.0284(11) Uani 1 1 d . .
C4 C 0.7749(5) 0.0191(2) 0.4147(3) 0.0319(12) Uani 1 1 d . .
H4 H 0.8553 0.0003 0.3937 0.038 Uiso 1 1 calc R U
C5 C 0.7643(5) 0.0145(2) 0.4818(2) 0.0318(12) Uani 1 1 d . .
H5 H 0.8347 -0.0081 0.5059 0.038 Uiso 1 1 calc R U
C6 C 0.6482(5) 0.0440(2) 0.5128(2) 0.0288(12) Uani 1 1 d . .
H6 H 0.6397 0.0410 0.5579 0.035 Uiso 1 1 calc R U
C7 C 0.5435(5) 0.0781(2) 0.4769(2) 0.0256(11) Uani 1 1 d . .
C8 C 0.4288(5) 0.1138(2) 0.5055(2) 0.0290(12) Uani 1 1 d . .
C9 C 0.4118(6) 0.1156(2) 0.5787(2) 0.0371(13) Uani 1 1 d . .
H9A H 0.5035 0.1341 0.5989 0.056 Uiso 1 1 calc R U
H9B H 0.4079 0.0795 0.5955 0.056 Uiso 1 1 calc R U
H9C H 0.3133 0.1342 0.5882 0.056 Uiso 1 1 calc R U
C10 C 0.5151(6) 0.0760(2) 0.2074(2) 0.0298(12) Uani 1 1 d . .
C11 C 0.4307(6) 0.0318(2) 0.1812(3) 0.0391(14) Uani 1 1 d . .
C12 C 0.3949(7) 0.0298(2) 0.1148(3) 0.0418(14) Uani 1 1 d . .
H12 H 0.3356 0.0009 0.0974 0.050 Uiso 1 1 calc R U
C13 C 0.4449(6) 0.0699(2) 0.0730(3) 0.0394(14) Uani 1 1 d . .
C14 C 0.5368(6) 0.1110(2) 0.1000(3) 0.0349(13) Uani 1 1 d . .
H14 H 0.5752 0.1374 0.0724 0.042 Uiso 1 1 calc R U
C15 C 0.5747(6) 0.1150(2) 0.1663(2) 0.0306(12) Uani 1 1 d . .
C16 C 0.2547(5) 0.1904(2) 0.4919(2) 0.0283(12) Uani 1 1 d . .
C17 C 0.0835(6) 0.1880(2) 0.4925(2) 0.0347(13) Uani 1 1 d . .
C18 C 0.0031(6) 0.2339(2) 0.5139(3) 0.0379(14) Uani 1 1 d . .
H18 H -0.1101 0.2336 0.5135 0.045 Uiso 1 1 calc R U
C19 C 0.0847(6) 0.2800(2) 0.5357(3) 0.0359(13) Uani 1 1 d . .
C20 C 0.2515(6) 0.2795(2) 0.5360(2) 0.0322(12) Uani 1 1 d . .
H20 H 0.3080 0.3098 0.5513 0.039 Uiso 1 1 calc R U
C21 C 0.3400(5) 0.2358(2) 0.5145(2) 0.0294(12) Uani 1 1 d . .
C23 C 0.2358(6) 0.1822(2) 0.2301(2) 0.0333(13) Uani 1 1 d . .
H23 H 0.3084 0.1841 0.1965 0.040 Uiso 1 1 calc R U
C24 C 0.1373(6) 0.1378(2) 0.2440(3) 0.0383(14) Uani 1 1 d . .
H24 H 0.1326 0.1054 0.2212 0.046 Uiso 1 1 calc R U
C25 C 0.0483(6) 0.1511(2) 0.2978(3) 0.0363(14) Uani 1 1 d . .
H25 H -0.0278 0.1292 0.3171 0.044 Uiso 1 1 calc R U
C26 C 0.0918(5) 0.2027(2) 0.3181(2) 0.0311(12) Uani 1 1 d . .
H26 H 0.0519 0.2207 0.3540 0.037 Uiso 1 1 calc R U
C27 C 0.2067(5) 0.2233(2) 0.2753(2) 0.0266(11) Uani 1 1 d . .
C28 C 0.2545(6) 0.2822(2) 0.2697(3) 0.0313(12) Uani 1 1 d . .
C29 C 0.4078(6) 0.2890(2) 0.2297(3) 0.0432(15) Uani 1 1 d . .
H29A H 0.4926 0.2658 0.2473 0.065 Uiso 1 1 calc R U
H29B H 0.4438 0.3257 0.2322 0.065 Uiso 1 1 calc R U
H29C H 0.3825 0.2796 0.1847 0.065 Uiso 1 1 calc R U
C30 C 0.2882(7) 0.3072(2) 0.3382(3) 0.0437(15) Uani 1 1 d . .
H30A H 0.1936 0.3033 0.3637 0.065 Uiso 1 1 calc R U
H30B H 0.3134 0.3447 0.3337 0.065 Uiso 1 1 calc R U
H30C H 0.3788 0.2891 0.3600 0.065 Uiso 1 1 calc R U
C31 C 0.1113(6) 0.3129(2) 0.2327(3) 0.0330(12) Uani 1 1 d . .
C32 C -0.0286(7) 0.2874(3) 0.2086(3) 0.0478(16) Uani 1 1 d . .
H32 H -0.0398 0.2505 0.2145 0.057 Uiso 1 1 calc R U
C33 C -0.1522(7) 0.3159(3) 0.1760(3) 0.0599(19) Uani 1 1 d . .
H33 H -0.2451 0.2979 0.1601 0.072 Uiso 1 1 calc R U
C34 C -0.1393(7) 0.3699(3) 0.1669(3) 0.0497(16) Uani 1 1 d . .
H34 H -0.2227 0.3888 0.1447 0.060 Uiso 1 1 calc R U
C35 C -0.0048(7) 0.3959(3) 0.1903(3) 0.0528(17) Uani 1 1 d . .
H35 H 0.0038 0.4329 0.1854 0.063 Uiso 1 1 calc R U
C36 C 0.1217(7) 0.3668(2) 0.2219(3) 0.0455(15) Uani 1 1 d . .
H36 H 0.2160 0.3850 0.2360 0.055 Uiso 1 1 calc R U
C37 C 0.7325(9) 0.3583(3) 0.4009(4) 0.080(2) Uani 1 1 d . .
H37A H 0.7267 0.3604 0.4478 0.119 Uiso 1 1 calc R U
H37B H 0.7230 0.3214 0.3873 0.119 Uiso 1 1 calc R U
H37C H 0.6453 0.3788 0.3804 0.119 Uiso 1 1 calc R U
C38 C 0.8888(9) 0.3799(3) 0.3816(4) 0.067(2) Uani 1 1 d . .
H38A H 0.9769 0.3584 0.4010 0.081 Uiso 1 1 calc R U
H38B H 0.8944 0.3781 0.3343 0.081 Uiso 1 1 calc R U
C39 C 1.0453(8) 0.4602(4) 0.3788(3) 0.072(2) Uani 1 1 d . .
H39A H 1.0365 0.4614 0.3312 0.086 Uiso 1 1 calc R U
H39B H 1.1425 0.4399 0.3917 0.086 Uiso 1 1 calc R U
C40 C 1.0603(9) 0.5168(3) 0.4055(4) 0.077(2) Uani 1 1 d . .
H40A H 0.9730 0.5385 0.3870 0.115 Uiso 1 1 calc R U
H40B H 1.1627 0.5319 0.3941 0.115 Uiso 1 1 calc R U
H40C H 1.0547 0.5160 0.4524 0.115 Uiso 1 1 calc R U
C11A C 0.3770(8) -0.0148(3) 0.2233(3) 0.0598(19) Uani 1 1 d . .
H11A H 0.2987 -0.0363 0.1986 0.090 Uiso 1 1 calc R U
H11B H 0.3286 -0.0011 0.2618 0.090 Uiso 1 1 calc R U
H11C H 0.4698 -0.0366 0.2360 0.090 Uiso 1 1 calc R U
C13A C 0.4006(8) 0.0687(3) 0.0000(3) 0.0619(19) Uani 1 1 d . .
H13A H 0.3320 0.0989 -0.0114 0.093 Uiso 1 1 calc R U
H13B H 0.3436 0.0359 -0.0108 0.093 Uiso 1 1 calc R U
H13C H 0.4980 0.0706 -0.0241 0.093 Uiso 1 1 calc R U
C15A C 0.6778(6) 0.1613(2) 0.1928(3) 0.0375(13) Uani 1 1 d . .
H15A H 0.7870 0.1490 0.2024 0.056 Uiso 1 1 calc R U
H15B H 0.6328 0.1749 0.2321 0.056 Uiso 1 1 calc R U
H15C H 0.6790 0.1895 0.1605 0.056 Uiso 1 1 calc R U
C17A C -0.0104(6) 0.1385(2) 0.4753(3) 0.0443(15) Uani 1 1 d . .
H17A H -0.0274 0.1182 0.5145 0.067 Uiso 1 1 calc R U
H17B H 0.0492 0.1171 0.4456 0.067 Uiso 1 1 calc R U
H17C H -0.1138 0.1483 0.4549 0.067 Uiso 1 1 calc R U
C19A C -0.0061(7) 0.3282(3) 0.5587(3) 0.0532(17) Uani 1 1 d . .
H19A H 0.0146 0.3326 0.6051 0.080 Uiso 1 1 calc R U
H19B H -0.1207 0.3231 0.5495 0.080 Uiso 1 1 calc R U
H19C H 0.0297 0.3597 0.5363 0.080 Uiso 1 1 calc R U
C21A C 0.5245(5) 0.2392(2) 0.5184(3) 0.0377(14) Uani 1 1 d . .
H21A H 0.5692 0.2074 0.4996 0.057 Uiso 1 1 calc R U
H21B H 0.5625 0.2422 0.5635 0.057 Uiso 1 1 calc R U
H21C H 0.5585 0.2702 0.4945 0.057 Uiso 1 1 calc R U

loop_
_atom_site_aniso_label
_atom_site_aniso_U_11
_atom_site_aniso_U_22
_atom_site_aniso_U_33
_atom_site_aniso_U_23
_atom_site_aniso_U_13
_atom_site_aniso_U_12
U1 0.02521(11) 0.02637(12) 0.02847(11) 0.00104(10) -0.00420(6) 0.00198(9)
Cl1 0.0178(5) 0.0271(7) 0.0362(7) 0.0158(5) -0.0033(4) -0.0036(5)
Cl2 0.0342(7) 0.0309(8) 0.0390(8) 0.0017(6) -0.0014(5) -0.0015(5)
O1 0.050(2) 0.058(3) 0.067(3) 0.005(3) 0.017(2) 0.005(2)
N1 0.033(2) 0.024(3) 0.026(2) 0.0018(19) 0.0018(16) 0.0004(18)
N2 0.025(2) 0.025(3) 0.027(2) -0.0025(18) -0.0005(16) -0.0020(17)
N3 0.022(2) 0.028(3) 0.026(2) -0.0026(18) -0.0002(16) -0.0013(17)
C1 0.048(3) 0.050(4) 0.034(3) 0.003(3) 0.003(2) 0.018(3)
C2 0.031(3) 0.029(3) 0.030(3) 0.001(2) 0.005(2) 0.006(2)
C3 0.028(3) 0.025(3) 0.032(3) 0.000(2) -0.001(2) 0.000(2)
C4 0.025(3) 0.033(3) 0.038(3) -0.002(3) 0.001(2) 0.002(2)
C5 0.027(3) 0.029(3) 0.038(3) 0.005(2) -0.009(2) 0.003(2)
C6 0.029(3) 0.030(3) 0.027(3) 0.004(2) -0.001(2) -0.002(2)
C7 0.026(2) 0.026(3) 0.025(3) -0.003(2) -0.0015(19) -0.004(2)
C8 0.025(3) 0.033(3) 0.029(3) -0.004(2) -0.003(2) -0.004(2)
C9 0.040(3) 0.040(4) 0.031(3) 0.002(3) 0.003(2) 0.002(2)
C10 0.032(3) 0.033(3) 0.024(3) -0.004(2) -0.001(2) 0.010(2)
C11 0.047(3) 0.038(4) 0.033(3) -0.003(3) 0.003(2) 0.001(3)
C12 0.053(3) 0.037(4) 0.036(3) -0.011(3) 0.001(3) -0.008(3)
C13 0.042(3) 0.045(4) 0.031(3) -0.006(3) 0.002(2) 0.005(3)
C14 0.037(3) 0.035(4) 0.033(3) 0.001(3) 0.003(2) 0.009(2)
C15 0.031(3) 0.033(3) 0.027(3) 0.002(2) -0.005(2) -0.003(2)
C16 0.024(3) 0.032(3) 0.029(3) 0.000(2) 0.0036(19) 0.002(2)
C17 0.028(3) 0.046(4) 0.031(3) -0.004(3) 0.003(2) -0.003(2)
C18 0.024(3) 0.053(4) 0.036(3) -0.005(3) 0.007(2) 0.006(3)
C19 0.034(3) 0.042(4) 0.032(3) -0.004(3) 0.006(2) 0.008(3)
C20 0.035(3) 0.033(3) 0.029(3) -0.006(2) 0.001(2) 0.000(2)
C21 0.021(2) 0.038(4) 0.029(3) 0.001(2) 0.0004(19) 0.000(2)
C23 0.031(3) 0.045(4) 0.023(3) 0.006(3) -0.004(2) 0.012(2)
C24 0.039(3) 0.033(3) 0.040(3) -0.003(3) -0.024(2) 0.003(3)
C25 0.023(3) 0.037(4) 0.048(4) 0.006(3) -0.011(2) 0.000(2)
C26 0.023(3) 0.036(4) 0.034(3) 0.003(2) 0.001(2) 0.007(2)
C27 0.027(3) 0.026(3) 0.027(3) 0.004(2) -0.0040(19) 0.006(2)
C28 0.031(3) 0.029(3) 0.034(3) 0.007(2) 0.000(2) 0.006(2)
C29 0.033(3) 0.041(4) 0.056(4) 0.014(3) 0.007(2) 0.003(3)
C30 0.048(3) 0.035(4) 0.047(4) -0.005(3) -0.009(3) 0.008(3)
C31 0.032(3) 0.029(3) 0.038(3) 0.008(3) 0.003(2) 0.004(2)
C32 0.055(4) 0.032(4) 0.055(4) 0.002(3) -0.018(3) 0.002(3)
C33 0.049(4) 0.049(5) 0.078(5) 0.013(4) -0.027(3) -0.001(3)
C34 0.045(3) 0.047(5) 0.056(4) 0.016(3) -0.012(3) 0.008(3)
C35 0.056(4) 0.032(4) 0.070(5) 0.017(3) -0.004(3) 0.002(3)
C36 0.037(3) 0.041(4) 0.058(4) 0.011(3) -0.008(3) -0.005(3)
C37 0.090(6) 0.062(6) 0.089(6) 0.017(5) 0.021(5) -0.002(4)
C38 0.069(5) 0.054(5) 0.080(6) -0.003(4) 0.018(4) 0.018(4)
C39 0.052(4) 0.108(7) 0.056(5) 0.005(5) 0.009(3) -0.012(4)
C40 0.071(5) 0.085(7) 0.075(6) 0.003(5) 0.007(4) -0.026(4)
C11A 0.098(5) 0.040(4) 0.041(4) -0.004(3) 0.002(3) -0.017(4)
C13A 0.083(5) 0.065(5) 0.037(4) -0.007(3) -0.008(3) -0.007(4)
C15A 0.036(3) 0.044(4) 0.033(3) 0.003(3) 0.003(2) -0.001(3)
C17A 0.031(3) 0.052(4) 0.050(4) -0.016(3) 0.006(2) -0.009(3)
C19A 0.044(3) 0.059(5) 0.057(4) -0.017(3) 0.001(3) 0.013(3)
C21A 0.028(3) 0.039(4) 0.047(3) -0.009(3) 0.002(2) -0.004(2)

loop_
_atom_type_symbol
_atom_type_description
_atom_type_scat_dispersion_real
_atom_type_scat_dispersion_imag
_atom_type_scat_source
C C 0.0033 0.0016 'International Tables Vol C Tables 4.2.6.8 and 6.1.1.4'
H H 0.0000 0.0000 'International Tables Vol C Tables 4.2.6.8 and 6.1.1.4'
Cl Cl 0.1484 0.1585 'International Tables Vol C Tables 4.2.6.8 and 6.1.1.4'
N N 0.0061 0.0033 'International Tables Vol C Tables 4.2.6.8 and 6.1.1.4'
O O 0.0106 0.0060 'International Tables Vol C Tables 4.2.6.8 and 6.1.1.4'
U U -9.6767 9.6646 'International Tables Vol C Tables 4.2.6.8 and 6.1.1.4'

loop_
_geom_angle_atom_site_label_1
_geom_angle_atom_site_label_2
_geom_angle_atom_site_label_3
_geom_angle
N2 U1 N3 66.03(13)
N2 U1 N1 66.34(13)
N3 U1 N1 132.36(13)
N2 U1 Cl2 80.61(10)
N3 U1 Cl2 86.05(9)
N1 U1 Cl2 85.60(9)
N2 U1 C24 145.92(16)
N3 U1 C24 134.56(15)
N1 U1 C24 88.39(15)
Cl2 U1 C24 121.58(13)
N2 U1 C25 149.45(15)
N3 U1 C25 104.97(15)
N1 U1 C25 116.38(15)
Cl2 U1 C25 129.19(12)
C24 U1 C25 29.67(16)
N2 U1 Cl1 77.09(9)
N3 U1 Cl1 86.85(10)
N1 U1 Cl1 83.58(10)
Cl2 U1 Cl1 157.60(4)
C24 U1 Cl1 77.70(13)
C25 U1 Cl1 73.20(12)
N2 U1 C23 152.76(14)
N3 U1 C23 140.06(14)
N1 U1 C23 87.07(14)
Cl2 U1 C23 92.05(12)
C24 U1 C23 29.57(16)
C25 U1 C23 48.29(16)
Cl1 U1 C23 106.88(12)
N2 U1 C26 159.59(14)
N3 U1 C26 93.87(14)
N1 U1 C26 133.70(14)
Cl2 U1 C26 102.44(11)
C24 U1 C26 48.35(16)
C25 U1 C26 29.13(15)
Cl1 U1 C26 99.22(11)
C23 U1 C26 47.62(15)
N2 U1 C27 162.35(13)
N3 U1 C27 112.33(14)
N1 U1 C27 112.67(13)
Cl2 U1 C27 81.74(10)
C24 U1 C27 48.16(16)
C25 U1 C27 47.91(15)
Cl1 U1 C27 120.56(10)
C23 U1 C27 28.63(14)
C26 U1 C27 28.80(13)
C39 O1 C38 114.3(5)
C2 N1 C10 118.3(4)
C2 N1 U1 118.6(3)
C10 N1 U1 123.0(3)
C3 N2 C7 119.5(4)
C3 N2 U1 120.2(3)
C7 N2 U1 120.2(3)
C8 N3 C16 119.2(4)
C8 N3 U1 120.2(3)
C16 N3 U1 120.3(3)
C2 C1 H1A 109.5
C2 C1 H1B 109.5
H1A C1 H1B 109.5
C2 C1 H1C 109.5
H1A C1 H1C 109.5
H1B C1 H1C 109.5
N1 C2 C3 117.4(4)
N1 C2 C1 122.2(5)
C3 C2 C1 120.4(4)
N2 C3 C4 120.0(5)
N2 C3 C2 117.0(4)
C4 C3 C2 122.9(5)
C5 C4 C3 120.5(5)
C5 C4 H4 119.7
C3 C4 H4 119.7
C6 C5 C4 119.2(5)
C6 C5 H5 120.4
C4 C5 H5 120.4
C5 C6 C7 120.5(5)
C5 C6 H6 119.8
C7 C6 H6 119.8
N2 C7 C6 120.2(4)
N2 C7 C8 115.4(4)
C6 C7 C8 124.3(5)
N3 C8 C7 117.2(4)
N3 C8 C9 121.9(5)
C7 C8 C9 120.9(4)
C8 C9 H9A 109.5
C8 C9 H9B 109.5
H9A C9 H9B 109.5
C8 C9 H9C 109.5
H9A C9 H9C 109.5
H9B C9 H9C 109.5
C15 C10 C11 120.2(5)
C15 C10 N1 121.0(5)
C11 C10 N1 118.8(5)
C12 C11 C10 119.2(5)
C12 C11 C11A 118.3(5)
C10 C11 C11A 122.5(5)
C11 C12 C13 121.6(5)
C11 C12 H12 119.2
C13 C12 H12 119.2
C14 C13 C12 117.6(5)
C14 C13 C13A 120.8(6)
C12 C13 C13A 121.7(5)
C13 C14 C15 122.9(5)
C13 C14 H14 118.5
C15 C14 H14 118.5
C14 C15 C10 118.3(5)
C14 C15 C15A 120.1(5)
C10 C15 C15A 121.5(4)
C21 C16 C17 121.2(5)
C21 C16 N3 119.4(4)
C17 C16 N3 119.3(5)
C18 C17 C16 117.1(5)
C18 C17 C17A 120.0(5)
C16 C17 C17A 122.8(5)
C19 C18 C17 123.0(5)
C19 C18 H18 118.5
C17 C18 H18 118.5
C20 C19 C18 117.5(5)
C20 C19 C19A 121.3(5)
C18 C19 C19A 121.3(5)
C19 C20 C21 122.9(5)
C19 C20 H20 118.5
C21 C20 H20 118.5
C20 C21 C16 118.3(4)
C20 C21 C21A 118.5(5)
C16 C21 C21A 123.2(5)
C27 C23 C24 108.7(5)
C27 C23 U1 79.0(3)
C24 C23 U1 71.8(3)
C27 C23 H23 125.6
C24 C23 H23 125.6
U1 C23 H23 115.5
C25 C24 C23 107.6(5)
C25 C24 U1 75.6(3)
C23 C24 U1 78.6(3)
C25 C24 H24 126.2
C23 C24 H24 126.2
U1 C24 H24 112.2
C26 C25 C24 108.5(5)
C26 C25 U1 78.5(3)
C24 C25 U1 74.7(3)
C26 C25 H25 125.7
C24 C25 H25 125.7
U1 C25 H25 113.4
C25 C26 C27 108.7(5)
C25 C26 U1 72.4(3)
C27 C26 U1 78.8(3)
C25 C26 H26 125.6
C27 C26 H26 125.6
U1 C26 H26 115.2
C23 C27 C26 106.4(5)
C23 C27 C28 126.7(5)
C26 C27 C28 125.4(5)
C23 C27 U1 72.3(3)
C26 C27 U1 72.4(3)
C28 C27 U1 131.5(3)
C27 C28 C29 111.5(4)
C27 C28 C30 110.8(4)
C29 C28 C30 108.6(4)
C27 C28 C31 108.3(4)
C29 C28 C31 107.8(4)
C30 C28 C31 109.8(4)
C28 C29 H29A 109.5
C28 C29 H29B 109.5
H29A C29 H29B 109.5
C28 C29 H29C 109.5
H29A C29 H29C 109.5
H29B C29 H29C 109.5
C28 C30 H30A 109.5
C28 C30 H30B 109.5
H30A C30 H30B 109.5
C28 C30 H30C 109.5
H30A C30 H30C 109.5
H30B C30 H30C 109.5
C36 C31 C32 116.9(5)
C36 C31 C28 120.4(5)
C32 C31 C28 122.7(5)
C31 C32 C33 121.0(6)
C31 C32 H32 119.5
C33 C32 H32 119.5
C34 C33 C32 120.7(6)
C34 C33 H33 119.6
C32 C33 H33 119.6
C35 C34 C33 119.5(5)
C35 C34 H34 120.3
C33 C34 H34 120.3
C34 C35 C36 119.8(6)
C34 C35 H35 120.1
C36 C35 H35 120.1
C31 C36 C35 122.1(5)
C31 C36 H36 119.0
C35 C36 H36 119.0
C38 C37 H37A 109.5
C38 C37 H37B 109.5
H37A C37 H37B 109.5
C38 C37 H37C 109.5
H37A C37 H37C 109.5
H37B C37 H37C 109.5
O1 C38 C37 110.6(6)
O1 C38 H38A 109.5
C37 C38 H38A 109.5
O1 C38 H38B 109.5
C37 C38 H38B 109.5
H38A C38 H38B 108.1
O1 C39 C40 110.9(6)
O1 C39 H39A 109.5
C40 C39 H39A 109.5
O1 C39 H39B 109.5
C40 C39 H39B 109.5
H39A C39 H39B 108.0
C39 C40 H40A 109.5
C39 C40 H40B 109.5
H40A C40 H40B 109.5
C39 C40 H40C 109.5
H40A C40 H40C 109.5
H40B C40 H40C 109.5
C11 C11A H11A 109.5
C11 C11A H11B 109.5
H11A C11A H11B 109.5
C11 C11A H11C 109.5
H11A C11A H11C 109.5
H11B C11A H11C 109.5
C13 C13A H13A 109.5
C13 C13A H13B 109.5
H13A C13A H13B 109.5
C13 C13A H13C 109.5
H13A C13A H13C 109.5
H13B C13A H13C 109.5
C15 C15A H15A 109.5
C15 C15A H15B 109.5
H15A C15A H15B 109.5
C15 C15A H15C 109.5
H15A C15A H15C 109.5
H15B C15A H15C 109.5
C17 C17A H17A 109.5
C17 C17A H17B 109.5
H17A C17A H17B 109.5
C17 C17A H17C 109.5
H17A C17A H17C 109.5
H17B C17A H17C 109.5
C19 C19A H19A 109.5
C19 C19A H19B 109.5
H19A C19A H19B 109.5
C19 C19A H19C 109.5
H19A C19A H19C 109.5
H19B C19A H19C 109.5
C21 C21A H21A 109.5
C21 C21A H21B 109.5
H21A C21A H21B 109.5
C21 C21A H21C 109.5
H21A C21A H21C 109.5
H21B C21A H21C 109.5

loop_
_geom_bond_atom_site_label_1
_geom_bond_atom_site_label_2
_geom_bond_distance
U1 N2 2.402(4)
U1 N3 2.440(4)
U1 N1 2.497(4)
U1 Cl2 2.6246(13)
U1 C24 2.706(5)
U1 C25 2.718(5)
U1 Cl1 2.7382(12)
U1 C23 2.792(5)
U1 C26 2.794(5)
U1 C27 2.876(5)
O1 C39 1.412(7)
O1 C38 1.417(8)
N1 C2 1.320(6)
N1 C10 1.446(6)
N2 C3 1.378(6)
N2 C7 1.383(6)
N3 C8 1.324(6)
N3 C16 1.448(6)
C1 C2 1.486(7)
C1 H1A 0.9600
C1 H1B 0.9600
C1 H1C 0.9600
C2 C3 1.447(7)
C3 C4 1.396(7)
C4 C5 1.380(7)
C4 H4 0.9300
C5 C6 1.379(7)
C5 H5 0.9300
C6 C7 1.391(7)
C6 H6 0.9300
C7 C8 1.438(7)
C8 C9 1.506(7)
C9 H9A 0.9600
C9 H9B 0.9600
C9 H9C 0.9600
C10 C15 1.386(7)
C10 C11 1.392(7)
C11 C12 1.374(7)
C11 C11A 1.521(8)
C12 C13 1.385(8)
C12 H12 0.9300
C13 C14 1.371(8)
C13 C13A 1.518(8)
C14 C15 1.376(7)
C14 H14 0.9300
C15 C15A 1.514(7)
C16 C21 1.394(7)
C16 C17 1.409(6)
C17 C18 1.398(8)
C17 C17A 1.485(7)
C18 C19 1.391(8)
C18 H18 0.9300
C19 C20 1.371(7)
C19 C19A 1.497(8)
C20 C21 1.390(7)
C20 H20 0.9300
C21 C21A 1.517(6)
C23 C27 1.404(7)
C23 C24 1.405(8)
C23 H23 0.9300
C24 C25 1.389(8)
C24 H24 0.9300
C25 C26 1.388(7)
C25 H25 0.9300
C26 C27 1.412(7)
C26 H26 0.9300
C27 C28 1.520(7)
C28 C29 1.543(7)
C28 C30 1.545(7)
C28 C31 1.566(6)
C29 H29A 0.9600
C29 H29B 0.9600
C29 H29C 0.9600
C30 H30A 0.9600
C30 H30B 0.9600
C30 H30C 0.9600
C31 C36 1.362(8)
C31 C32 1.383(7)
C32 C33 1.383(8)
C32 H32 0.9300
C33 C34 1.360(9)
C33 H33 0.9300
C34 C35 1.348(8)
C34 H34 0.9300
C35 C36 1.397(8)
C35 H35 0.9300
C36 H36 0.9300
C37 C38 1.465(9)
C37 H37A 0.9600
C37 H37B 0.9600
C37 H37C 0.9600
C38 H38A 0.9700
C38 H38B 0.9700
C39 C40 1.512(10)
C39 H39A 0.9700
C39 H39B 0.9700
C40 H40A 0.9600
C40 H40B 0.9600
C40 H40C 0.9600
C11A H11A 0.9600
C11A H11B 0.9600
C11A H11C 0.9600
C13A H13A 0.9600
C13A H13B 0.9600
C13A H13C 0.9600
C15A H15A 0.9600
C15A H15B 0.9600
C15A H15C 0.9600
C17A H17A 0.9600
C17A H17B 0.9600
C17A H17C 0.9600
C19A H19A 0.9600
C19A H19B 0.9600
C19A H19C 0.9600
C21A H21A 0.9600
C21A H21B 0.9600
C21A H21C 0.9600

loop_
_geom_torsion_atom_site_label_1
_geom_torsion_atom_site_label_2
_geom_torsion_atom_site_label_3
_geom_torsion_atom_site_label_4
_geom_torsion
C10 N1 C2 C3 -171.0(4)
U1 N1 C2 C3 7.7(6)
C10 N1 C2 C1 6.8(7)
U1 N1 C2 C1 -174.4(4)
C7 N2 C3 C4 -1.3(7)
U1 N2 C3 C4 -178.1(4)
C7 N2 C3 C2 174.9(4)
U1 N2 C3 C2 -2.0(6)
N1 C2 C3 N2 -4.0(7)
C1 C2 C3 N2 178.2(5)
N1 C2 C3 C4 172.0(5)
C1 C2 C3 C4 -5.8(8)
N2 C3 C4 C5 3.1(7)
C2 C3 C4 C5 -172.8(5)
C3 C4 C5 C6 -2.2(8)
C4 C5 C6 C7 -0.4(7)
C3 N2 C7 C6 -1.4(7)
U1 N2 C7 C6 175.4(3)
C3 N2 C7 C8 175.4(4)
U1 N2 C7 C8 -7.8(5)
C5 C6 C7 N2 2.2(7)
C5 C6 C7 C8 -174.3(5)
C16 N3 C8 C7 -165.9(4)
U1 N3 C8 C7 7.5(6)
C16 N3 C8 C9 12.1(7)
U1 N3 C8 C9 -174.4(3)
N2 C7 C8 N3 0.1(6)
C6 C7 C8 N3 176.7(5)
N2 C7 C8 C9 -178.0(4)
C6 C7 C8 C9 -1.3(7)
C2 N1 C10 C15 -98.2(6)
U1 N1 C10 C15 83.1(5)
C2 N1 C10 C11 81.9(6)
U1 N1 C10 C11 -96.7(5)
C15 C10 C11 C12 -5.7(8)
N1 C10 C11 C12 174.1(4)
C15 C10 C11 C11A 173.8(5)
N1 C10 C11 C11A -6.3(8)
C10 C11 C12 C13 2.0(8)
C11A C11 C12 C13 -177.6(6)
C11 C12 C13 C14 2.2(8)
C11 C12 C13 C13A -177.9(5)
C12 C13 C14 C15 -2.7(8)
C13A C13 C14 C15 177.4(5)
C13 C14 C15 C10 -1.0(8)
C13 C14 C15 C15A 179.6(5)
C11 C10 C15 C14 5.2(8)
N1 C10 C15 C14 -174.6(4)
C11 C10 C15 C15A -175.3(5)
N1 C10 C15 C15A 4.8(8)
C8 N3 C16 C21 74.4(6)
U1 N3 C16 C21 -99.0(5)
C8 N3 C16 C17 -107.8(5)
U1 N3 C16 C17 78.7(5)
C21 C16 C17 C18 2.8(8)
N3 C16 C17 C18 -174.9(5)
C21 C16 C17 C17A -173.6(5)
N3 C16 C17 C17A 8.7(8)
C16 C17 C18 C19 -1.8(8)
C17A C17 C18 C19 174.7(5)
C17 C18 C19 C20 -0.2(8)
C17 C18 C19 C19A -179.5(5)
C18 C19 C20 C21 1.3(8)
C19A C19 C20 C21 -179.5(5)
C19 C20 C21 C16 -0.3(8)
C19 C20 C21 C21A -178.8(5)
C17 C16 C21 C20 -1.9(8)
N3 C16 C21 C20 175.8(4)
C17 C16 C21 C21A 176.6(5)
N3 C16 C21 C21A -5.7(7)
C27 C23 C24 C25 -0.4(5)
U1 C23 C24 C25 70.7(3)
C27 C23 C24 U1 -71.2(3)
C23 C24 C25 C26 -0.9(6)
U1 C24 C25 C26 71.9(4)
C23 C24 C25 U1 -72.8(3)
C24 C25 C26 C27 1.8(6)
U1 C25 C26 C27 71.2(3)
C24 C25 C26 U1 -69.4(3)
C24 C23 C27 C26 1.5(5)
U1 C23 C27 C26 -64.8(3)
C24 C23 C27 C28 -164.6(4)
U1 C23 C27 C28 129.1(4)
C24 C23 C27 U1 66.4(3)
C25 C26 C27 C23 -2.1(5)
U1 C26 C27 C23 64.8(3)
C25 C26 C27 C28 164.3(4)
U1 C26 C27 C28 -128.8(4)
C25 C26 C27 U1 -66.9(3)
C23 C27 C28 C29 -28.6(6)
C26 C27 C28 C29 167.8(4)
U1 C27 C28 C29 70.2(5)
C23 C27 C28 C30 -149.7(5)
C26 C27 C28 C30 46.8(6)
U1 C27 C28 C30 -50.8(6)
C23 C27 C28 C31 89.8(5)
C26 C27 C28 C31 -73.8(6)
U1 C27 C28 C31 -171.3(3)
C27 C28 C31 C36 179.0(5)
C29 C28 C31 C36 -60.3(7)
C30 C28 C31 C36 57.8(6)
C27 C28 C31 C32 -2.1(7)
C29 C28 C31 C32 118.7(6)
C30 C28 C31 C32 -123.2(6)
C36 C31 C32 C33 -0.8(9)
C28 C31 C32 C33 -179.7(6)
C31 C32 C33 C34 -0.2(10)
C32 C33 C34 C35 -0.3(11)
C33 C34 C35 C36 1.9(10)
C32 C31 C36 C35 2.4(9)
C28 C31 C36 C35 -178.7(5)
C34 C35 C36 C31 -3.0(10)
C39 O1 C38 C37 -172.5(6)
C38 O1 C39 C40 -177.6(6)
